data_1561248
loop_
_publ_author_name
'Sch\"onegger, Sandra'
'Wurst, Klaus'
'Heymann, Gunter'
'Schaur, Andreas'
'Saxer, Andreas'
'Johrendt, Dirk'
'Huppertz, Hubert'

_publ_section_title
;
 Synthesis and characterization of the first hydrothermally synthesized
 tin borate Sn2B3O6(OH)
;
_journal_name_full 'Journal of Solid State Chemistry'
_journal_page_first 410
_journal_page_last 415
_journal_paper_doi 10.1016/j.jssc.2017.11.004
_journal_volume 258
_journal_year 2018
_chemical_formula_moiety 'B3 H1 O7 Sn2'
_chemical_formula_sum 'B3 H O7 Sn2'
_chemical_formula_weight 382.8137
_space_group_crystal_system monoclinic
_space_group_IT_number 14
_space_group_name_Hall '-P 2yn'
_space_group_name_H-M_alt 'P 1 21/n 1'
_atom_sites_solution_hydrogens difmap
_cell_angle_alpha 90
_cell_angle_beta 95.3130(10)
_cell_angle_gamma 90
_cell_formula_units_Z 4
_cell_length_a 4.4348(2)
_cell_length_b 11.0251(4)
_cell_length_c 13.9644(5)
_cell_measurement_reflns_used 25
_cell_measurement_temperature 293(2)
_cell_measurement_theta_max 75.552
_cell_measurement_theta_min 4.715
_cell_volume 679.84(5)
_computing_cell_refinement 'Bruker SAINT-V 8.34A'
_computing_data_collection 'Bruker Apex II'
_computing_data_reduction 'Bruker SAINT-V 8.34A'
_computing_structure_refinement 'SHELXL-2014/7 (Sheldrick, 2014)'
_computing_structure_solution SHELXTL-2013/1
_diffrn_ambient_temperature 293(2)
_diffrn_detector_area_resol_mean 10.4
_diffrn_measured_fraction_theta_full 1.000
_diffrn_measured_fraction_theta_max 1.000
_diffrn_measurement_device_type 'Bruker D8 QUEST PHOTON 100'
_diffrn_measurement_method '\f and \w scans'
_diffrn_radiation_type MoK\a
_diffrn_radiation_wavelength 0.71073
_diffrn_reflns_av_R_equivalents 0.0433
_diffrn_reflns_av_unetI/netI 0.0250
_diffrn_reflns_Laue_measured_fraction_full 1.000
_diffrn_reflns_Laue_measured_fraction_max 1.000
_diffrn_reflns_limit_h_max 7
_diffrn_reflns_limit_h_min -7
_diffrn_reflns_limit_k_max 19
_diffrn_reflns_limit_k_min -19
_diffrn_reflns_limit_l_max 24
_diffrn_reflns_limit_l_min -24
_diffrn_reflns_number 30911
_diffrn_reflns_point_group_measured_fraction_full 1.000
_diffrn_reflns_point_group_measured_fraction_max 1.000
_diffrn_reflns_theta_full 25.242
_diffrn_reflns_theta_max 37.841
_diffrn_reflns_theta_min 2.358
_diffrn_source 'Incoatec Microfocus'
_exptl_absorpt_coefficient_mu 7.336
_exptl_absorpt_correction_type multi-scan
_exptl_absorpt_process_details 'Bruker DIFABS-2014/5)'
_exptl_crystal_colour colorless
_exptl_crystal_density_diffrn 3.740
_exptl_crystal_description needle
_exptl_crystal_F_000 688
_exptl_crystal_size_max 0.090
_exptl_crystal_size_mid 0.045
_exptl_crystal_size_min 0.015
_exptl_transmission_factor_max 0.7474
_exptl_transmission_factor_min 0.6201
_refine_diff_density_max 0.919
_refine_diff_density_min -2.007
_refine_diff_density_rms 0.281
_refine_ls_extinction_coef .
_refine_ls_extinction_method none
_refine_ls_goodness_of_fit_ref 1.104
_refine_ls_hydrogen_treatment refall
_refine_ls_matrix_type full
_refine_ls_number_parameters 113
_refine_ls_number_reflns 3667
_refine_ls_number_restraints 1
_refine_ls_restrained_S_all 1.104
_refine_ls_R_factor_all 0.0340
_refine_ls_R_factor_gt 0.0255
_refine_ls_shift/su_max 0.002
_refine_ls_shift/su_mean 0.000
_refine_ls_structure_factor_coef Fsqd
_refine_ls_weighting_details 'w=1/[\s^2^(Fo^2^)+(0.0237P)^2^+0.7045P] where P=(Fo^2^+2Fc^2^)/3'
_refine_ls_weighting_scheme calc
_refine_ls_wR_factor_gt 0.0508
_refine_ls_wR_factor_ref 0.0530
_reflns_Friedel_coverage 0.000
_reflns_Friedel_fraction_full .
_reflns_Friedel_fraction_max .
_reflns_number_gt 3208
_reflns_number_total 3667
_reflns_threshold_expression 'I > 2\s(I)'
_cod_data_source_file JSSC-2018-258-410.cif
_cod_data_source_block p
_cod_original_sg_symbol_H-M 'P 21/n'
_cod_original_formula_sum 'B3 H1 O7 Sn2'
_cod_database_code 1561248
_shelx_space_group_comment
;
The symmetry employed for this shelxl refinement is uniquely defined
by the following loop, which should always be used as a source of
symmetry information in preference to the above space-group names.
They are only intended as comments.
;
_shelx_estimated_absorpt_t_min 4.715
_shelx_estimated_absorpt_t_max 75.552

loop_
_space_group_symop_operation_xyz
'x, y, z'
'-x+1/2, y+1/2, -z+1/2'
'-x, -y, -z'
'x-1/2, -y-1/2, z-1/2'

loop_
_atom_site_label
_atom_site_type_symbol
_atom_site_fract_x
_atom_site_fract_y
_atom_site_fract_z
_atom_site_U_iso_or_equiv
_atom_site_adp_type
_atom_site_occupancy
_atom_site_site_symmetry_order
_atom_site_calc_flag
_atom_site_refinement_flags_posn
_atom_site_refinement_flags_adp
_atom_site_refinement_flags_occupancy
_atom_site_disorder_assembly
_atom_site_disorder_group
Sn1 Sn 0.19404(3) 0.25385(2) 0.35717(2) 0.00961(3) Uani 1 1 d . . . . .
Sn2 Sn -0.19369(3) 0.38785(2) 0.16182(2) 0.01036(3) Uani 1 1 d . . . . .
O1 O -0.3462(3) 0.52719(13) 0.25719(11) 0.0080(2) Uani 1 1 d . . . . .
O2 O -0.2180(3) 0.24447(12) 0.26335(12) 0.0093(2) Uani 1 1 d . . . . .
O3 O 0.3581(3) 0.10764(12) 0.26347(11) 0.0076(2) Uani 1 1 d . . . . .
O4 O -0.6585(3) 0.52092(14) 0.38834(11) 0.0109(3) Uani 1 1 d . . . . .
O5 O -0.7672(3) 0.39269(13) 0.25035(13) 0.0111(3) Uani 1 1 d . . . . .
O6 O -0.4170(3) 0.15468(14) 0.11728(11) 0.0103(3) Uani 1 1 d . . . . .
O7 O -0.1916(4) 0.39031(15) 0.46885(12) 0.0145(3) Uani 1 1 d D . . . .
B1 B -0.6586(5) 0.51326(19) 0.28384(17) 0.0076(3) Uani 1 1 d . . . . .
B2 B -0.3558(5) 0.13434(19) 0.22053(17) 0.0073(3) Uani 1 1 d . . . . .
B3 B -0.1486(5) 0.4057(2) 0.56677(17) 0.0095(4) Uani 1 1 d . . . . .
H1 H -0.339(7) 0.431(3) 0.447(3) 0.049(13) Uiso 1 1 d D . . . .

loop_
_atom_site_aniso_label
_atom_site_aniso_U_11
_atom_site_aniso_U_22
_atom_site_aniso_U_33
_atom_site_aniso_U_23
_atom_site_aniso_U_13
_atom_site_aniso_U_12
Sn1 0.00996(6) 0.00789(6) 0.01065(6) -0.00051(4) -0.00077(4) 0.00055(4)
Sn2 0.01293(6) 0.00823(6) 0.00976(6) 0.00001(4) 0.00021(4) 0.00059(4)
O1 0.0044(5) 0.0060(5) 0.0139(7) -0.0014(5) 0.0025(5) -0.0012(4)
O2 0.0078(6) 0.0064(6) 0.0134(7) -0.0011(5) -0.0015(5) -0.0007(5)
O3 0.0041(5) 0.0056(5) 0.0133(7) -0.0026(5) 0.0027(5) -0.0009(4)
O4 0.0086(6) 0.0127(6) 0.0115(7) 0.0026(5) 0.0019(5) 0.0048(5)
O5 0.0081(6) 0.0059(6) 0.0191(8) 0.0000(5) -0.0004(5) -0.0010(5)
O6 0.0082(6) 0.0110(6) 0.0115(7) 0.0014(5) -0.0006(5) -0.0034(5)
O7 0.0143(7) 0.0182(7) 0.0102(7) -0.0031(6) -0.0021(5) 0.0065(6)
B1 0.0053(7) 0.0060(8) 0.0117(9) 0.0017(6) 0.0017(6) 0.0008(6)
B2 0.0053(7) 0.0064(8) 0.0105(9) -0.0009(6) 0.0025(6) 0.0003(6)
B3 0.0092(8) 0.0081(8) 0.0110(9) -0.0009(7) -0.0003(7) -0.0003(7)

loop_
_atom_type_symbol
_atom_type_description
_atom_type_scat_dispersion_real
_atom_type_scat_dispersion_imag
_atom_type_scat_source
B B 0.0013 0.0007 'International Tables Vol C Tables 4.2.6.8 and 6.1.1.4'
H H 0.0000 0.0000 'International Tables Vol C Tables 4.2.6.8 and 6.1.1.4'
O O 0.0106 0.0060 'International Tables Vol C Tables 4.2.6.8 and 6.1.1.4'
Sn Sn -0.6537 1.4246 'International Tables Vol C Tables 4.2.6.8 and 6.1.1.4'

loop_
_geom_angle_atom_site_label_1
_geom_angle_atom_site_label_2
_geom_angle_atom_site_label_3
_geom_angle
_geom_angle_site_symmetry_1
_geom_angle_site_symmetry_3
O2 Sn1 O5 74.35(6) . 1_655
O2 Sn1 O3 85.02(5) . .
O5 Sn1 O3 93.20(6) 1_655 .
O2 Sn2 O5 74.56(6) . 1_655
O2 Sn2 O1 94.50(6) . .
O5 Sn2 O1 86.43(6) 1_655 .
B1 O1 B2 125.95(15) . 2_455
B1 O1 Sn2 115.60(12) . .
B2 O1 Sn2 117.98(11) 2_455 .
B2 O2 Sn2 112.87(13) . .
B2 O2 Sn1 126.05(12) . .
Sn2 O2 Sn1 106.07(6) . .
B1 O3 B2 117.22(15) 2_445 1_655
B1 O3 Sn1 123.60(11) 2_445 .
B2 O3 Sn1 115.46(11) 1_655 .
B3 O4 B1 123.25(17) 3_466 .
B1 O5 Sn1 117.72(13) . 1_455
B1 O5 Sn2 116.50(12) . 1_455
Sn1 O5 Sn2 104.87(6) 1_455 1_455
B3 O6 B2 119.88(16) 4_565 .
B3 O7 H1 109(3) . .
O4 B1 O5 109.78(16) . .
O4 B1 O1 109.41(16) . .
O5 B1 O1 107.48(15) . .
O4 B1 O3 110.47(16) . 2_455
O5 B1 O3 109.12(17) . 2_455
O1 B1 O3 110.51(15) . 2_455
O6 B2 O2 107.99(16) . .
O6 B2 O3 110.00(16) . 1_455
O2 B2 O3 109.90(15) . 1_455
O6 B2 O1 112.30(16) . 2_445
O2 B2 O1 110.55(16) . 2_445
O3 B2 O1 106.09(15) 1_455 2_445
O6 B3 O4 121.6(2) 4_666 3_466
O6 B3 O7 118.88(19) 4_666 .
O4 B3 O7 119.55(19) 3_466 .

loop_
_geom_bond_atom_site_label_1
_geom_bond_atom_site_label_2
_geom_bond_distance
_geom_bond_site_symmetry_2
Sn1 O2 2.1503(15) .
Sn1 O5 2.1553(16) 1_655
Sn1 O3 2.2397(14) .
Sn2 O2 2.1329(15) .
Sn2 O5 2.1623(16) 1_655
Sn2 O1 2.1813(14) .
O1 B1 1.476(2) .
O1 B2 1.498(3) 2_455
O2 B2 1.462(3) .
O3 B1 1.481(3) 2_445
O3 B2 1.482(2) 1_655
O4 B3 1.371(3) 3_466
O4 B1 1.462(3) .
O5 B1 1.475(3) .
O5 Sn1 2.1554(16) 1_455
O5 Sn2 2.1624(16) 1_455
O6 B3 1.364(3) 4_565
O6 B2 1.460(3) .
O7 B3 1.373(3) .
O7 H1 0.828(18) .
B1 O3 1.481(3) 2_455
B2 O3 1.482(2) 1_455
B2 O1 1.498(2) 2_445
B3 O6 1.364(3) 4_666
B3 O4 1.371(3) 3_466

loop_
_geom_hbond_atom_site_label_D
_geom_hbond_atom_site_label_H
_geom_hbond_atom_site_label_A
_geom_hbond_distance_DH
_geom_hbond_distance_HA
_geom_hbond_distance_DA
_geom_hbond_angle_DHA
_geom_hbond_site_symmetry_A
O7 H1 O4 0.828(18) 1.856(19) 2.682(2) 176(4) .
